data_4001682
loop_
_publ_author_name
'Lin, Hua'
'Zhou, Liu-Jiang'
'Chen, Ling'

_publ_section_title
;
 Sulfides with Strong Nonlinear Optical Activity and Thermochromism:
 ACd4Ga5S12(A = K, Rb, Cs)
;
_journal_issue 17
_journal_name_full 'Chemistry of Materials'
_journal_page_first 3406
_journal_paper_doi 10.1021/cm301550a
_journal_volume 24
_journal_year 2012
_chemical_formula_moiety 'Cd4 Ga5 K S12'
_chemical_formula_sum 'Cd4 Ga5 K S12'
_chemical_formula_weight 1222.02
_chemical_name_systematic
; 
 ? 
;
_space_group_IT_number 146
_symmetry_cell_setting trigonal
_symmetry_space_group_name_Hall 'R 3'
_symmetry_space_group_name_H-M 'R 3 :H'
_atom_sites_solution_primary direct
_atom_sites_solution_secondary difmap
_audit_creation_method SHELXL-97
_cell_angle_alpha 90.00
_cell_angle_beta 90.00
_cell_angle_gamma 120.00
_cell_formula_units_Z 3
_cell_length_a 13.7905(5)
_cell_length_b 13.7905(5)
_cell_length_c 9.3304(6)
_cell_measurement_temperature 293(2)
_cell_volume 1536.71(13)
_computing_cell_refinement 'CrystalClear (Rigaku Inc., 2007)'
_computing_data_collection 'CrystalClear (Rigaku Inc., 2007)'
_computing_data_reduction 'CrystalClear (Rigaku Inc., 2007)'
_computing_molecular_graphics 'Bruker SHELXTL'
_computing_publication_material 'Bruker SHELXTL'
_computing_structure_refinement 'SHELXL-97 (Sheldrick, 1997)'
_computing_structure_solution 'SHELXS-97 (Sheldrick, 1990)'
_diffrn_ambient_temperature 293(2)
_diffrn_detector_area_resol_mean 28.5714
_diffrn_measured_fraction_theta_full 0.960
_diffrn_measured_fraction_theta_max 0.960
_diffrn_measurement_device_type Saturn70
_diffrn_measurement_method CCD_Profile_fitting
_diffrn_radiation_monochromator graphite
_diffrn_radiation_source 'fine-focus sealed tube'
_diffrn_radiation_type MoK\a
_diffrn_radiation_wavelength 0.71073
_diffrn_reflns_av_R_equivalents 0.0387
_diffrn_reflns_av_sigmaI/netI 0.0502
_diffrn_reflns_limit_h_max 16
_diffrn_reflns_limit_h_min -17
_diffrn_reflns_limit_k_max 17
_diffrn_reflns_limit_k_min -16
_diffrn_reflns_limit_l_max 12
_diffrn_reflns_limit_l_min -12
_diffrn_reflns_number 3792
_diffrn_reflns_theta_full 27.49
_diffrn_reflns_theta_max 27.49
_diffrn_reflns_theta_min 4.69
_exptl_absorpt_coefficient_mu 11.939
_exptl_absorpt_correction_T_max 1.0000
_exptl_absorpt_correction_T_min 0.5553
_exptl_absorpt_correction_type multi-scan
_exptl_crystal_colour Light-yellow
_exptl_crystal_density_diffrn 3.961
_exptl_crystal_density_method 'not measured'
_exptl_crystal_description Block
_exptl_crystal_F_000 1674
_exptl_crystal_size_max 0.1300
_exptl_crystal_size_mid 0.1200
_exptl_crystal_size_min 0.0900
_refine_diff_density_max 0.947
_refine_diff_density_min -0.458
_refine_diff_density_rms 0.121
_refine_ls_abs_structure_details 'Flack H D (1983), Acta Cryst. A39, 876-881'
_refine_ls_abs_structure_Flack 0.00(3)
_refine_ls_extinction_coef 0.0020(2)
_refine_ls_extinction_expression Fc^*^=kFc[1+0.001xFc^2^\l^3^/sin(2\q)]^-1/4^
_refine_ls_extinction_method SHELXL
_refine_ls_goodness_of_fit_ref 1.012
_refine_ls_matrix_type full
_refine_ls_number_parameters 72
_refine_ls_number_reflns 1467
_refine_ls_number_restraints 2
_refine_ls_restrained_S_all 1.011
_refine_ls_R_factor_all 0.0246
_refine_ls_R_factor_gt 0.0242
_refine_ls_shift/su_max 0.012
_refine_ls_shift/su_mean 0.000
_refine_ls_structure_factor_coef Fsqd
_refine_ls_weighting_details 'calc w=1/[\s^2^(Fo^2^)+(0.0188P)^2^+0.0000P] where P=(Fo^2^+2Fc^2^)/3'
_refine_ls_weighting_scheme calc
_refine_ls_wR_factor_gt 0.0577
_refine_ls_wR_factor_ref 0.0578
_reflns_number_gt 1439
_reflns_number_total 1467
_reflns_threshold_expression >2sigma(I)
_cod_data_source_file cm301550a_si_002.cif
_cod_data_source_block KCd4Ga5S12
_cod_depositor_comments
;
The following automatic conversions were performed:

'_exptl_absorpt_correction_type' value 'Multi-scan' changed to
'multi-scan' according to
/home/saulius/struct/CIF-dictionaries/cif_core.dic dictionary named
'cif_core.dic' version 2.4.2 from 2011-04-26.

Automatic conversion script
Id: cif_fix_values 1891 2012-01-12 08:04:46Z andrius 
;
_cod_original_sg_symbol_H-M R3
_cod_database_code 4001682

loop_
_symmetry_equiv_pos_as_xyz
'x, y, z'
'-y, x-y, z'
'-x+y, -x, z'
'x+2/3, y+1/3, z+1/3'
'-y+2/3, x-y+1/3, z+1/3'
'-x+y+2/3, -x+1/3, z+1/3'
'x+1/3, y+2/3, z+2/3'
'-y+1/3, x-y+2/3, z+2/3'
'-x+y+1/3, -x+2/3, z+2/3'

loop_
_atom_site_label
_atom_site_type_symbol
_atom_site_fract_x
_atom_site_fract_y
_atom_site_fract_z
_atom_site_U_iso_or_equiv
_atom_site_adp_type
_atom_site_occupancy
_atom_site_symmetry_multiplicity
_atom_site_calc_flag
_atom_site_refinement_flags
_atom_site_disorder_assembly
_atom_site_disorder_group
K1 K 0.0000 0.0000 0.4998(4) 0.0660(9) Uani 1 3 d S . .
Cd1 Cd 0.18023(7) 0.12874(6) 0.91891(5) 0.0203(2) Uani 0.5300(4) 1 d P . 1
Ga1 Ga 0.18023(7) 0.12874(6) 0.91891(5) 0.0203(2) Uani 0.47 1 d P . 2
Cd2 Cd 0.31191(13) 0.07652(18) 0.24706(2) 0.0219(4) Uani 0.505(3) 1 d P A 1
Ga2 Ga 0.31191(13) 0.07652(18) 0.24706(2) 0.0219(4) Uani 0.49 1 d P A 2
Cd3 Cd 0.23172(15) 0.30751(12) 0.24721(6) 0.0184(2) Uani 0.298(3) 1 d P . 1
Ga3 Ga 0.23172(15) 0.30751(12) 0.24721(6) 0.0184(2) Uani 0.70 1 d P . 2
S1 S 0.22319(14) 0.29892(13) 0.4986(2) 0.0322(4) Uani 1 1 d . . .
S2 S 0.17006(11) 0.12216(12) 0.1755(2) 0.0242(3) Uani 1 1 d . . .
S3 S 0.29866(14) 0.07498(16) 0.5036(2) 0.0393(5) Uani 1 1 d . . .
S4 S 0.05005(13) 0.17702(14) 0.81569(19) 0.0316(4) Uani 1 1 d . . .

loop_
_atom_site_aniso_label
_atom_site_aniso_U_11
_atom_site_aniso_U_22
_atom_site_aniso_U_33
_atom_site_aniso_U_23
_atom_site_aniso_U_13
_atom_site_aniso_U_12
K1 0.0690(13) 0.0690(13) 0.0600(17) 0.000 0.000 0.0345(7)
Cd1 0.0220(5) 0.0165(4) 0.0223(3) -0.0016(3) -0.0025(3) 0.0095(4)
Ga1 0.0220(5) 0.0165(4) 0.0223(3) -0.0016(3) -0.0025(3) 0.0095(4)
Cd2 0.0187(5) 0.0207(4) 0.0217(6) -0.00252(18) -0.00437(16) 0.0064(3)
Ga2 0.0187(5) 0.0207(4) 0.0217(6) -0.00252(18) -0.00437(16) 0.0064(3)
Cd3 0.0155(3) 0.0214(3) 0.0173(4) 0.0002(2) -0.00084(19) 0.0085(3)
Ga3 0.0155(3) 0.0214(3) 0.0173(4) 0.0002(2) -0.00084(19) 0.0085(3)
S1 0.0316(8) 0.0366(8) 0.0333(8) 0.0121(6) 0.0076(6) 0.0207(6)
S2 0.0183(6) 0.0187(6) 0.0358(8) -0.0043(5) -0.0033(5) 0.0095(5)
S3 0.0346(9) 0.0357(9) 0.0290(8) -0.0032(8) 0.0094(7) 0.0036(7)
S4 0.0395(9) 0.0468(10) 0.0219(7) 0.0058(6) 0.0029(5) 0.0317(8)

loop_
_atom_type_symbol
_atom_type_description
_atom_type_scat_dispersion_real
_atom_type_scat_dispersion_imag
_atom_type_scat_source
K K 0.2009 0.2494 'International Tables Vol C Tables 4.2.6.8 and 6.1.1.4'
S S 0.1246 0.1234 'International Tables Vol C Tables 4.2.6.8 and 6.1.1.4'
Cd Cd -0.8075 1.2024 'International Tables Vol C Tables 4.2.6.8 and 6.1.1.4'
Ga Ga 0.2307 1.6083 'International Tables Vol C Tables 4.2.6.8 and 6.1.1.4'

loop_
_geom_angle_atom_site_label_1
_geom_angle_atom_site_label_2
_geom_angle_atom_site_label_3
_geom_angle
_geom_angle_site_symmetry_1
_geom_angle_site_symmetry_3
S4 K1 S4 61.99(6) . 3
S4 K1 S4 61.99(6) . 2
S4 K1 S4 61.99(6) 3 2
S4 K1 S2 178.21(7) . 3
S4 K1 S2 119.44(3) 3 3
S4 K1 S2 119.49(3) 2 3
S4 K1 S2 119.49(3) . 2
S4 K1 S2 178.21(7) 3 2
S4 K1 S2 119.44(3) 2 2
S2 K1 S2 59.06(6) 3 2
S4 K1 S2 119.44(3) . .
S4 K1 S2 119.49(3) 3 .
S4 K1 S2 178.21(7) 2 .
S2 K1 S2 59.06(6) 3 .
S2 K1 S2 59.06(6) 2 .
S4 K1 S3 120.43(8) . 3
S4 K1 S3 89.63(6) 3 3
S4 K1 S3 58.44(4) 2 3
S2 K1 S3 61.05(4) 3 3
S2 K1 S3 90.35(5) 2 3
S2 K1 S3 120.12(8) . 3
S4 K1 S3 89.63(6) . .
S4 K1 S3 58.44(4) 3 .
S4 K1 S3 120.43(8) 2 .
S2 K1 S3 90.35(5) 3 .
S2 K1 S3 120.12(8) 2 .
S2 K1 S3 61.05(4) . .
S3 K1 S3 119.991(2) 3 .
S4 K1 S3 58.44(4) . 2
S4 K1 S3 120.43(8) 3 2
S4 K1 S3 89.63(6) 2 2
S2 K1 S3 120.12(8) 3 2
S2 K1 S3 61.05(4) 2 2
S2 K1 S3 90.35(5) . 2
S3 K1 S3 119.991(2) 3 2
S3 K1 S3 119.991(2) . 2
S4 K1 S1 59.16(4) . .
S4 K1 S1 90.15(5) 3 .
S4 K1 S1 121.15(8) 2 .
S2 K1 S1 119.35(8) 3 .
S2 K1 S1 89.88(5) 2 .
S2 K1 S1 60.29(4) . .
S3 K1 S1 179.59(10) 3 .
S3 K1 S1 60.14(4) . .
S3 K1 S1 59.86(4) 2 .
S4 K1 S1 90.15(5) . 2
S4 K1 S1 121.15(8) 3 2
S4 K1 S1 59.16(4) 2 2
S2 K1 S1 89.88(5) 3 2
S2 K1 S1 60.29(4) 2 2
S2 K1 S1 119.35(8) . 2
S3 K1 S1 59.86(4) 3 2
S3 K1 S1 179.59(10) . 2
S3 K1 S1 60.14(4) 2 2
S1 K1 S1 119.999(1) . 2
S4 K1 S1 121.15(8) . 3
S4 K1 S1 59.16(4) 3 3
S4 K1 S1 90.15(5) 2 3
S2 K1 S1 60.29(4) 3 3
S2 K1 S1 119.35(8) 2 3
S2 K1 S1 89.88(5) . 3
S3 K1 S1 60.14(4) 3 3
S3 K1 S1 59.86(4) . 3
S3 K1 S1 179.59(10) 2 3
S1 K1 S1 119.999(1) . 3
S1 K1 S1 119.999(1) 2 3
S4 Cd1 S2 112.37(7) 3 1_556
S4 Cd1 S4 103.70(9) 3 .
S2 Cd1 S4 111.87(6) 1_556 .
S4 Cd1 S1 106.56(6) 3 5
S2 Cd1 S1 112.45(6) 1_556 5
S4 Cd1 S1 109.40(6) . 5
S4 Cd2 S3 109.92(6) 5_554 8_544
S4 Cd2 S3 115.80(8) 5_554 .
S3 Cd2 S3 107.87(8) 8_544 .
S4 Cd2 S2 111.06(8) 5_554 .
S3 Cd2 S2 109.78(8) 8_544 .
S3 Cd2 S2 102.06(7) . .
S3 Cd3 S1 105.32(9) 9_554 9_554
S3 Cd3 S1 107.35(8) 9_554 .
S1 Cd3 S1 111.84(8) 9_554 .
S3 Cd3 S2 111.56(7) 9_554 .
S1 Cd3 S2 116.24(9) 9_554 .
S1 Cd3 S2 104.33(7) . .
Ga3 S1 Cd3 0.00(9) 5 5
Ga3 S1 Cd3 108.19(7) 5 .
Cd3 S1 Cd3 108.19(7) 5 .
Ga3 S1 Cd1 105.59(8) 5 9_554
Cd3 S1 Cd1 105.59(8) 5 9_554
Cd3 S1 Cd1 107.35(6) . 9_554
Ga3 S1 Ga1 105.59(8) 5 9_554
Cd3 S1 Ga1 105.59(8) 5 9_554
Cd3 S1 Ga1 107.35(6) . 9_554
Cd1 S1 Ga1 0.00(5) 9_554 9_554
Ga3 S1 K1 92.79(7) 5 .
Cd3 S1 K1 92.79(7) 5 .
Cd3 S1 K1 92.98(8) . .
Cd1 S1 K1 146.15(7) 9_554 .
Ga1 S1 K1 146.15(7) 9_554 .
Cd3 S2 Ga1 105.10(8) . 1_554
Cd3 S2 Cd1 105.10(8) . 1_554
Ga1 S2 Cd1 0.00(4) 1_554 1_554
Cd3 S2 Cd2 107.64(6) . .
Ga1 S2 Cd2 104.17(6) 1_554 .
Cd1 S2 Cd2 104.17(6) 1_554 .
Cd3 S2 K1 93.72(5) . .
Ga1 S2 K1 148.24(6) 1_554 .
Cd1 S2 K1 148.24(6) 1_554 .
Cd2 S2 K1 93.83(6) . .
Ga3 S3 Cd3 0.00(7) 5 5
Ga3 S3 Ga2 108.90(8) 5 6
Cd3 S3 Ga2 108.90(8) 5 6
Ga3 S3 Cd2 108.90(8) 5 6
Cd3 S3 Cd2 108.90(8) 5 6
Ga2 S3 Cd2 0.00(6) 6 6
Ga3 S3 Cd2 108.21(8) 5 .
Cd3 S3 Cd2 108.21(8) 5 .
Ga2 S3 Cd2 103.54(7) 6 .
Cd2 S3 Cd2 103.54(7) 6 .
Ga3 S3 K1 92.97(8) 5 .
Cd3 S3 K1 92.97(8) 5 .
Ga2 S3 K1 145.88(7) 6 .
Cd2 S3 K1 145.88(7) 6 .
Cd2 S3 K1 93.54(8) . .
Ga2 S4 Cd2 0.00(10) 9 9
Ga2 S4 Ga1 104.20(7) 9 2
Cd2 S4 Ga1 104.20(7) 9 2
Ga2 S4 Cd1 104.20(7) 9 2
Cd2 S4 Cd1 104.20(7) 9 2
Ga1 S4 Cd1 0.00(7) 2 2
Ga2 S4 Cd1 105.66(7) 9 .
Cd2 S4 Cd1 105.66(7) 9 .
Ga1 S4 Cd1 106.26(6) 2 .
Cd1 S4 Cd1 106.26(6) 2 .
Ga2 S4 K1 149.08(6) 9 .
Cd2 S4 K1 149.08(6) 9 .
Ga1 S4 K1 93.38(6) 2 .
Cd1 S4 K1 93.38(6) 2 .
Cd1 S4 K1 93.19(5) . .

loop_
_geom_bond_atom_site_label_1
_geom_bond_atom_site_label_2
_geom_bond_distance
_geom_bond_site_symmetry_2
K1 S4 3.666(3) .
K1 S4 3.666(3) 3
K1 S4 3.666(3) 2
K1 S2 3.680(3) 3
K1 S2 3.680(3) 2
K1 S2 3.680(3) .
K1 S3 3.7115(18) 3
K1 S3 3.7115(18) .
K1 S3 3.7115(18) 2
K1 S1 3.7119(16) .
K1 S1 3.7119(16) 2
K1 S1 3.7119(16) 3
Cd1 S4 2.3948(17) 3
Cd1 S2 2.3972(19) 1_556
Cd1 S4 2.4062(15) .
Cd1 S1 2.4307(18) 5
Cd2 S4 2.379(2) 5_554
Cd2 S3 2.399(3) 8_544
Cd2 S3 2.400(2) .
Cd2 S2 2.4289(18) .
Cd3 S3 2.334(3) 9_554
Cd3 S1 2.344(2) 9_554
Cd3 S1 2.348(2) .
Cd3 S2 2.3518(18) .
S1 Ga3 2.344(2) 5
S1 Cd3 2.344(2) 5
S1 Cd1 2.4307(17) 9_554
S1 Ga1 2.4307(17) 9_554
S2 Ga1 2.3972(19) 1_554
S2 Cd1 2.3972(19) 1_554
S3 Ga3 2.334(3) 5
S3 Cd3 2.334(3) 5
S3 Ga2 2.399(3) 6
S3 Cd2 2.399(3) 6
S4 Ga2 2.379(2) 9
S4 Cd2 2.379(2) 9
S4 Ga1 2.3948(17) 2
S4 Cd1 2.3948(17) 2
